data_7203956
loop_
_publ_author_name
'Murai, Toshiaki'
'Izumi, Chiyoko'
'Itoh, Toshihide'
'Kato, Shinzi'

_publ_section_title
;
 Reactions of selenothioic acid S-esters with trivalent phosphorus
 compounds: new synthetic methods for \a-phosphoryl alkyl sulfides and
 alkyl selenides
;
_journal_issue 6
_journal_name_full 'Journal of the Chemical Society, Perkin Transactions 1'
_journal_page_first 917
_journal_paper_doi 10.1039/a909469e
_journal_year 2000
_chemical_formula_moiety 'C20 H19 O P Se '
_chemical_formula_sum 'C20 H19 O P Se'
_chemical_formula_weight 385.30
_space_group_IT_number 2
_symmetry_cell_setting triclinic
_symmetry_Int_Tables_number 2
_symmetry_space_group_name_Hall '-P 1'
_symmetry_space_group_name_H-M 'P -1'
_audit_creation_date 'Fri Nov 27 11:27:31 1998'
_audit_creation_method 'from TEXRAY.INF file'
_cell_angle_alpha 96.67(2)
_cell_angle_beta 107.37(2)
_cell_angle_gamma 83.96(2)
_cell_formula_units_Z 2
_cell_length_a 9.404(3)
_cell_length_b 16.703(4)
_cell_length_c 5.777(1)
_cell_measurement_reflns_used 25
_cell_measurement_temperature 193.2
_cell_measurement_theta_max 12.5
_cell_measurement_theta_min 10.1
_cell_volume 857.8(4)
_computing_cell_refinement 'Rigaku/AFC Diffractometer Control'
_computing_data_collection 'Rigaku/AFC Diffractometer Control'
_computing_data_reduction teXsan
_computing_publication_material teXsan
_computing_structure_refinement teXsan
_computing_structure_solution SHELXS86
_diffrn_ambient_temperature 193.2
_diffrn_measurement_device_type 'Rigaku AFC7R'
_diffrn_measurement_method \w-2\q
_diffrn_orient_matrix_UB_11 0.00343
_diffrn_orient_matrix_UB_12 0.06012
_diffrn_orient_matrix_UB_13 0.02512
_diffrn_orient_matrix_UB_21 0.00238
_diffrn_orient_matrix_UB_22 0.00099
_diffrn_orient_matrix_UB_23 -0.17147
_diffrn_orient_matrix_UB_31 -0.11160
_diffrn_orient_matrix_UB_32 0.00641
_diffrn_orient_matrix_UB_33 -0.05580
_diffrn_radiation_detector 'scintillation counter'
_diffrn_radiation_monochromator graphite
_diffrn_radiation_source 'Rigaku rotating anode'
_diffrn_radiation_type 'Mo K\a'
_diffrn_radiation_wavelength 0.7107
_diffrn_reflns_av_R_equivalents 0.026
_diffrn_reflns_av_sigmaI/netI 0.062
_diffrn_reflns_limit_h_max 12
_diffrn_reflns_limit_h_min 0
_diffrn_reflns_limit_k_max 21
_diffrn_reflns_limit_k_min -21
_diffrn_reflns_limit_l_max 7
_diffrn_reflns_limit_l_min -7
_diffrn_reflns_number 4194
_diffrn_reflns_reduction_process 'Lp corrections applied'
_diffrn_reflns_theta_max 27.50
_diffrn_reflns_theta_min 2.27
_diffrn_standards_decay_% -0.09
_diffrn_standards_interval_count 150
_diffrn_standards_number 3
_exptl_absorpt_coefficient_mu 2.284
_exptl_absorpt_correction_T_max 1.000
_exptl_absorpt_correction_T_min 0.742
_exptl_absorpt_correction_type refdelf
_exptl_absorpt_process_details '(Walker & Stuart, 1983)'
_exptl_crystal_colour colorless
_exptl_crystal_density_diffrn 1.491
_exptl_crystal_density_method 'not measured'
_exptl_crystal_description prismatic
_exptl_crystal_F_000 392.00
_exptl_crystal_size_max 0.170
_exptl_crystal_size_mid 0.170
_exptl_crystal_size_min 0.140
_refine_diff_density_max 0.43
_refine_diff_density_min -0.66
_refine_ls_extinction_method none
_refine_ls_goodness_of_fit_ref 1.456
_refine_ls_hydrogen_treatment noref
_refine_ls_matrix_type full
_refine_ls_number_constraints 0
_refine_ls_number_parameters 208
_refine_ls_number_reflns 3005
_refine_ls_number_restraints 0
_refine_ls_R_factor_all 0.0344
_refine_ls_R_factor_gt 0.0344
_refine_ls_shift/su_max 0.0000
_refine_ls_shift/su_mean 0.0000
_refine_ls_structure_factor_coef F
_refine_ls_weighting_details 'w = 1/[\s^2^(Fo) + 0.00010|Fo|^2^]'
_refine_ls_weighting_scheme calc
_refine_ls_wR_factor_gt 0.0363
_refine_ls_wR_factor_ref 0.0363
_reflns_number_gt 3005
_reflns_number_total 3951
_reflns_threshold_expression >2.0sigma(I)
_cod_data_source_file a909469e.txt
_cod_data_source_block Phosphinylselenide
_cod_depositor_comments
;
The following automatic conversions were performed:
'_reflns_observed_expression' tag replaced with
'_reflns_threshold_expression' tag as specified in the replacement
file
'cod-tools/trunk/perl-scripts/inputs/replacement_tags.lst'.

'_atom_site_calc_flags'
tag replaced with '_atom_site_calc_flag' tag as specified in the
replacement file
'cod-tools/trunk/perl-scripts/inputs/replacement_tags.lst'.

'_atom_type_scat_imag'
tag replaced with '_atom_type_scat_dispersion_imag' tag as specified
in the replacement file
'cod-tools/trunk/perl-scripts/inputs/replacement_tags.lst'.

Automatic conversion script
Id: cif_correct_tags 3137 2015-03-23 15:08:43Z antanas 
;
_cod_original_cell_volume 857.9(4)
_cod_original_sg_symbol_H-M 'P -1         '
_cod_original_formula_sum 'C20 H19 O P Se '
_cod_database_code 7203956

loop_
_symmetry_equiv_pos_as_xyz
x,y,z
-x,-y,-z

loop_
_atom_site_label
_atom_site_type_symbol
_atom_site_fract_x
_atom_site_fract_y
_atom_site_fract_z
_atom_site_U_iso_or_equiv
_atom_site_adp_type
_atom_site_occupancy
_atom_site_calc_flag
_atom_site_refinement_flags
_atom_site_disorder_assembly
_atom_site_disorder_group
Se(1) Se 0.84417(4) 0.41215(2) 0.43301(6) 0.02762(9) Uani 1.00 d . . .
P(1) P 1.05569(9) 0.26936(5) 0.6340(1) 0.0213(2) Uani 1.00 d . . .
O(1) O 1.0113(2) 0.2823(1) 0.8633(4) 0.0297(6) Uani 1.00 d . . .
C(1) C 0.9081(3) 0.2972(2) 0.3647(5) 0.0219(7) Uani 1.00 d . . .
C(2) C 0.8464(4) 0.4505(2) 0.1306(6) 0.0360(9) Uani 1.00 d . . .
C(3) C 0.7792(3) 0.2440(2) 0.2917(5) 0.0232(8) Uani 1.00 d . . .
C(4) C 0.7510(4) 0.1957(2) 0.0720(6) 0.0296(8) Uani 1.00 d . . .
C(5) C 0.6280(4) 0.1500(2) -0.0055(6) 0.0368(10) Uani 1.00 d . . .
C(6) C 0.5311(4) 0.1526(2) 0.1340(7) 0.0382(10) Uani 1.00 d . . .
C(7) C 0.5585(4) 0.1994(2) 0.3547(6) 0.0362(10) Uani 1.00 d . . .
C(8) C 0.6812(3) 0.2448(2) 0.4328(6) 0.0288(8) Uani 1.00 d . . .
C(9) C 1.2131(3) 0.3247(2) 0.6449(5) 0.0223(7) Uani 1.00 d . . .
C(10) C 1.3265(3) 0.3288(2) 0.8641(5) 0.0283(8) Uani 1.00 d . . .
C(11) C 1.4525(4) 0.3691(2) 0.8887(6) 0.0343(9) Uani 1.00 d . . .
C(12) C 1.4644(4) 0.4063(2) 0.6947(6) 0.0334(9) Uani 1.00 d . . .
C(13) C 1.3540(4) 0.4023(2) 0.4754(6) 0.0311(9) Uani 1.00 d . . .
C(14) C 1.2287(3) 0.3611(2) 0.4493(5) 0.0260(8) Uani 1.00 d . . .
C(15) C 1.1175(3) 0.1649(2) 0.5769(5) 0.0230(8) Uani 1.00 d . . .
C(16) C 1.1026(4) 0.1089(2) 0.7260(6) 0.0365(10) Uani 1.00 d . . .
C(17) C 1.1582(5) 0.0292(2) 0.6967(7) 0.050(1) Uani 1.00 d . . .
C(18) C 1.2281(5) 0.0053(2) 0.5197(7) 0.048(1) Uani 1.00 d . . .
C(19) C 1.2420(4) 0.0600(2) 0.3694(7) 0.047(1) Uani 1.00 d . . .
C(20) C 1.1873(4) 0.1398(2) 0.3977(6) 0.0353(10) Uani 1.00 d . . .
H(1) H 0.9558 0.2932 0.2317 0.0464 Uiso 1.00 calc . . .
H(2) H 0.8196 0.4088 -0.0020 0.0418 Uiso 1.00 calc . . .
H(3) H 0.9448 0.4646 0.1405 0.0418 Uiso 1.00 calc . . .
H(4) H 0.7785 0.4965 0.0913 0.0418 Uiso 1.00 calc . . .
H(5) H 0.8192 0.1937 -0.0269 0.0357 Uiso 1.00 calc . . .
H(6) H 0.6099 0.1159 -0.1586 0.0440 Uiso 1.00 calc . . .
H(7) H 0.4431 0.1214 0.0780 0.0469 Uiso 1.00 calc . . .
H(8) H 0.4921 0.1998 0.4562 0.0416 Uiso 1.00 calc . . .
H(9) H 0.7057 0.2778 0.5986 0.0464 Uiso 1.00 calc . . .
H(10) H 1.3159 0.3033 1.0009 0.0345 Uiso 1.00 calc . . .
H(11) H 1.5345 0.3734 1.0533 0.0464 Uiso 1.00 calc . . .
H(12) H 1.5522 0.4358 0.7118 0.0395 Uiso 1.00 calc . . .
H(13) H 1.3638 0.4275 0.3393 0.0367 Uiso 1.00 calc . . .
H(14) H 1.1504 0.3574 0.2939 0.0307 Uiso 1.00 calc . . .
H(15) H 1.0541 0.1263 0.8548 0.0441 Uiso 1.00 calc . . .
H(16) H 1.1442 -0.0102 0.7974 0.0558 Uiso 1.00 calc . . .
H(17) H 1.2664 -0.0508 0.5019 0.0541 Uiso 1.00 calc . . .
H(18) H 1.2901 0.0419 0.2425 0.0553 Uiso 1.00 calc . . .
H(19) H 1.1980 0.1830 0.2877 0.0464 Uiso 1.00 calc . . .

loop_
_atom_site_aniso_label
_atom_site_aniso_U_11
_atom_site_aniso_U_22
_atom_site_aniso_U_33
_atom_site_aniso_U_12
_atom_site_aniso_U_13
_atom_site_aniso_U_23
Se(1) 0.0288(2) 0.0257(2) 0.0283(2) -0.0010(1) 0.0087(1) 0.0014(1)
P(1) 0.0197(4) 0.0263(4) 0.0184(4) -0.0042(3) 0.0052(3) 0.0020(3)
O(1) 0.031(1) 0.040(1) 0.021(1) -0.005(1) 0.0111(10) 0.0013(9)
C(1) 0.019(2) 0.027(1) 0.022(1) -0.004(1) 0.008(1) 0.003(1)
C(2) 0.038(2) 0.035(2) 0.033(2) -0.002(2) 0.005(2) 0.012(1)
C(3) 0.018(2) 0.025(1) 0.025(2) -0.003(1) 0.002(1) 0.005(1)
C(4) 0.027(2) 0.034(2) 0.028(2) -0.006(1) 0.007(1) 0.001(1)
C(5) 0.035(2) 0.033(2) 0.036(2) -0.009(2) 0.000(2) -0.001(1)
C(6) 0.024(2) 0.039(2) 0.049(2) -0.013(2) 0.000(2) 0.011(2)
C(7) 0.023(2) 0.044(2) 0.045(2) -0.005(2) 0.011(2) 0.013(2)
C(8) 0.023(2) 0.035(2) 0.029(2) -0.003(1) 0.008(1) 0.005(1)
C(9) 0.021(2) 0.024(1) 0.021(1) -0.004(1) 0.005(1) -0.001(1)
C(10) 0.025(2) 0.032(2) 0.025(2) -0.002(1) 0.003(1) 0.003(1)
C(11) 0.024(2) 0.040(2) 0.034(2) -0.005(1) 0.000(1) 0.001(1)
C(12) 0.022(2) 0.038(2) 0.039(2) -0.011(1) 0.008(1) -0.005(1)
C(13) 0.032(2) 0.034(2) 0.031(2) -0.011(1) 0.012(2) 0.001(1)
C(14) 0.022(2) 0.030(2) 0.024(2) -0.007(1) 0.003(1) 0.002(1)
C(15) 0.019(2) 0.025(1) 0.024(2) -0.006(1) 0.003(1) 0.005(1)
C(16) 0.042(2) 0.033(2) 0.036(2) -0.006(2) 0.012(2) 0.007(1)
C(17) 0.069(3) 0.033(2) 0.048(2) -0.002(2) 0.015(2) 0.015(2)
C(18) 0.054(3) 0.027(2) 0.055(2) 0.007(2) 0.010(2) 0.004(2)
C(19) 0.052(2) 0.035(2) 0.059(3) 0.003(2) 0.030(2) -0.001(2)
C(20) 0.038(2) 0.031(2) 0.042(2) -0.005(2) 0.018(2) 0.003(1)

loop_
_atom_type_symbol
_atom_type_description
_atom_type_scat_dispersion_real
_atom_type_scat_dispersion_imag
_atom_type_scat_source
C C 0.003 0.002
;International Tables for Crystallography
(1992, Vol. C, Tables 4.2.6.8 and 6.1.1.1)
;
H H 0.000 0.000
;International Tables for Crystallography
(1992, Vol. C, Table 6.1.1.2)
;
O O 0.011 0.006
;International Tables for Crystallography
(1992, Vol. C, Tables 4.2.6.8 and 6.1.1.1)
;
P P 0.102 0.094
;International Tables for Crystallography
(1992, Vol. C, Tables 4.2.6.8 and 6.1.1.1)
;
Se Se -0.093 2.226
;International Tables for Crystallography
(1992, Vol. C, Tables 4.2.6.8 and 6.1.1.1)
;

loop_
_geom_angle_atom_site_label_1
_geom_angle_atom_site_label_2
_geom_angle_atom_site_label_3
_geom_angle
_geom_angle_site_symmetry_1
_geom_angle_site_symmetry_2
_geom_angle_site_symmetry_3
_geom_angle_publ_flag
C(1) Se(1) C(2) 98.0(1) 1_555 1_555 1_555 yes
O(1) P(1) C(1) 114.2(1) 1_555 1_555 1_555 yes
O(1) P(1) C(9) 113.2(1) 1_555 1_555 1_555 yes
O(1) P(1) C(15) 110.9(1) 1_555 1_555 1_555 yes
C(1) P(1) C(9) 106.0(1) 1_555 1_555 1_555 yes
C(1) P(1) C(15) 107.5(1) 1_555 1_555 1_555 yes
C(9) P(1) C(15) 104.3(1) 1_555 1_555 1_555 yes
Se(1) C(1) P(1) 106.3(1) 1_555 1_555 1_555 yes
Se(1) C(1) C(3) 112.3(2) 1_555 1_555 1_555 yes
Se(1) C(1) H(1) 108.6(2) 1_555 1_555 1_555 no
P(1) C(1) C(3) 114.1(2) 1_555 1_555 1_555 yes
P(1) C(1) H(1) 105.8(2) 1_555 1_555 1_555 no
C(3) C(1) H(1) 109.4(3) 1_555 1_555 1_555 no
Se(1) C(2) H(2) 110.5(2) 1_555 1_555 1_555 no
Se(1) C(2) H(3) 110.7(2) 1_555 1_555 1_555 no
Se(1) C(2) H(4) 111.5(3) 1_555 1_555 1_555 no
H(2) C(2) H(3) 107.1(3) 1_555 1_555 1_555 no
H(2) C(2) H(4) 108.2(3) 1_555 1_555 1_555 no
H(3) C(2) H(4) 108.6(3) 1_555 1_555 1_555 no
C(1) C(3) C(4) 119.6(3) 1_555 1_555 1_555 yes
C(1) C(3) C(8) 121.7(3) 1_555 1_555 1_555 yes
C(4) C(3) C(8) 118.6(3) 1_555 1_555 1_555 yes
C(3) C(4) C(5) 120.6(3) 1_555 1_555 1_555 yes
C(3) C(4) H(5) 119.6(3) 1_555 1_555 1_555 no
C(5) C(4) H(5) 119.9(3) 1_555 1_555 1_555 no
C(4) C(5) C(6) 120.1(3) 1_555 1_555 1_555 yes
C(4) C(5) H(6) 119.9(3) 1_555 1_555 1_555 no
C(6) C(5) H(6) 120.0(3) 1_555 1_555 1_555 no
C(5) C(6) C(7) 120.1(3) 1_555 1_555 1_555 yes
C(5) C(6) H(7) 120.2(4) 1_555 1_555 1_555 no
C(7) C(6) H(7) 119.6(4) 1_555 1_555 1_555 no
C(6) C(7) C(8) 119.9(3) 1_555 1_555 1_555 yes
C(6) C(7) H(8) 120.2(3) 1_555 1_555 1_555 no
C(8) C(7) H(8) 119.9(3) 1_555 1_555 1_555 no
C(3) C(8) C(7) 120.7(3) 1_555 1_555 1_555 yes
C(3) C(8) H(9) 118.2(3) 1_555 1_555 1_555 no
C(7) C(8) H(9) 121.0(3) 1_555 1_555 1_555 no
P(1) C(9) C(10) 116.4(2) 1_555 1_555 1_555 yes
P(1) C(9) C(14) 124.6(2) 1_555 1_555 1_555 yes
C(10) C(9) C(14) 119.0(3) 1_555 1_555 1_555 yes
C(9) C(10) C(11) 120.5(3) 1_555 1_555 1_555 yes
C(9) C(10) H(10) 119.1(3) 1_555 1_555 1_555 no
C(11) C(10) H(10) 120.3(3) 1_555 1_555 1_555 no
C(10) C(11) C(12) 119.6(3) 1_555 1_555 1_555 yes
C(10) C(11) H(11) 120.1(3) 1_555 1_555 1_555 no
C(12) C(11) H(11) 120.2(3) 1_555 1_555 1_555 no
C(11) C(12) C(13) 120.7(3) 1_555 1_555 1_555 yes
C(11) C(12) H(12) 120.0(3) 1_555 1_555 1_555 no
C(13) C(12) H(12) 119.3(3) 1_555 1_555 1_555 no
C(12) C(13) C(14) 119.8(3) 1_555 1_555 1_555 yes
C(12) C(13) H(13) 120.4(3) 1_555 1_555 1_555 no
C(14) C(13) H(13) 119.9(3) 1_555 1_555 1_555 no
C(9) C(14) C(13) 120.4(3) 1_555 1_555 1_555 yes
C(9) C(14) H(14) 119.3(3) 1_555 1_555 1_555 no
C(13) C(14) H(14) 120.3(3) 1_555 1_555 1_555 no
P(1) C(15) C(16) 118.9(2) 1_555 1_555 1_555 yes
P(1) C(15) C(20) 122.0(2) 1_555 1_555 1_555 yes
C(16) C(15) C(20) 119.0(3) 1_555 1_555 1_555 yes
C(15) C(16) C(17) 120.2(3) 1_555 1_555 1_555 yes
C(15) C(16) H(15) 119.6(3) 1_555 1_555 1_555 no
C(17) C(16) H(15) 120.3(3) 1_555 1_555 1_555 no
C(16) C(17) C(18) 120.2(3) 1_555 1_555 1_555 yes
C(16) C(17) H(16) 119.8(4) 1_555 1_555 1_555 no
C(18) C(17) H(16) 119.9(4) 1_555 1_555 1_555 no
C(17) C(18) C(19) 120.1(3) 1_555 1_555 1_555 yes
C(17) C(18) H(17) 119.1(4) 1_555 1_555 1_555 no
C(19) C(18) H(17) 120.8(4) 1_555 1_555 1_555 no
C(18) C(19) C(20) 120.1(3) 1_555 1_555 1_555 yes
C(18) C(19) H(18) 119.1(3) 1_555 1_555 1_555 no
C(20) C(19) H(18) 120.8(4) 1_555 1_555 1_555 no
C(15) C(20) C(19) 120.4(3) 1_555 1_555 1_555 yes
C(15) C(20) H(19) 117.8(3) 1_555 1_555 1_555 no
C(19) C(20) H(19) 121.7(3) 1_555 1_555 1_555 no

loop_
_geom_bond_atom_site_label_1
_geom_bond_atom_site_label_2
_geom_bond_distance
_geom_bond_site_symmetry_1
_geom_bond_site_symmetry_2
_geom_bond_publ_flag
Se(1) C(1) 1.981(3) 1_555 1_555 yes
Se(1) C(2) 1.936(3) 1_555 1_555 yes
P(1) O(1) 1.490(2) 1_555 1_555 yes
P(1) C(1) 1.819(3) 1_555 1_555 yes
P(1) C(9) 1.808(3) 1_555 1_555 yes
P(1) C(15) 1.805(3) 1_555 1_555 yes
C(1) C(3) 1.508(4) 1_555 1_555 yes
C(1) H(1) 0.992 1_555 1_555 no
C(2) H(2) 0.966 1_555 1_555 no
C(2) H(3) 0.961 1_555 1_555 no
C(2) H(4) 0.949 1_555 1_555 no
C(3) C(4) 1.391(4) 1_555 1_555 yes
C(3) C(8) 1.399(4) 1_555 1_555 yes
C(4) C(5) 1.386(4) 1_555 1_555 yes
C(4) H(5) 0.974 1_555 1_555 no
C(5) C(6) 1.379(5) 1_555 1_555 yes
C(5) H(6) 0.974 1_555 1_555 no
C(6) C(7) 1.385(5) 1_555 1_555 yes
C(6) H(7) 0.977 1_555 1_555 no
C(7) C(8) 1.380(4) 1_555 1_555 yes
C(7) H(8) 0.975 1_555 1_555 no
C(8) H(9) 1.023 1_555 1_555 no
C(9) C(10) 1.391(4) 1_555 1_555 yes
C(9) C(14) 1.394(4) 1_555 1_555 yes
C(10) C(11) 1.386(4) 1_555 1_555 yes
C(10) H(10) 0.975 1_555 1_555 no
C(11) C(12) 1.381(4) 1_555 1_555 yes
C(11) H(11) 1.031 1_555 1_555 no
C(12) C(13) 1.378(4) 1_555 1_555 yes
C(12) H(12) 0.979 1_555 1_555 no
C(13) C(14) 1.388(4) 1_555 1_555 yes
C(13) H(13) 0.965 1_555 1_555 no
C(14) H(14) 0.977 1_555 1_555 no
C(15) C(16) 1.387(4) 1_555 1_555 yes
C(15) C(20) 1.388(4) 1_555 1_555 yes
C(16) C(17) 1.389(5) 1_555 1_555 yes
C(16) H(15) 0.985 1_555 1_555 no
C(17) C(18) 1.374(5) 1_555 1_555 yes
C(17) H(16) 0.970 1_555 1_555 no
C(18) C(19) 1.373(5) 1_555 1_555 yes
C(18) H(17) 0.973 1_555 1_555 no
C(19) C(20) 1.386(4) 1_555 1_555 yes
C(19) H(18) 0.975 1_555 1_555 no
C(20) H(19) 1.046 1_555 1_555 no

loop_
_geom_contact_atom_site_label_1
_geom_contact_atom_site_label_2
_geom_contact_distance
_geom_contact_site_symmetry_1
_geom_contact_site_symmetry_2
_geom_contact_publ_flag
Se(1) C(13) 3.514(3) 1_555 2_766 ?
O(1) C(1) 3.295(3) 1_555 1_556 ?
O(1) C(2) 3.491(4) 1_555 1_556 ?
O(1) C(4) 3.528(4) 1_555 1_556 ?
O(1) C(14) 3.574(4) 1_555 1_556 ?
C(6) C(10) 3.589(4) 1_555 1_454 ?
C(10) C(13) 3.544(4) 1_555 1_556 ?
C(17) C(17) 3.321(8) 1_555 2_756 ?
C(17) C(18) 3.558(6) 1_555 2_756 ?

loop_
_geom_torsion_atom_site_label_1
_geom_torsion_atom_site_label_2
_geom_torsion_atom_site_label_3
_geom_torsion_atom_site_label_4
_geom_torsion
_geom_torsion_site_symmetry_1
_geom_torsion_site_symmetry_2
_geom_torsion_site_symmetry_3
_geom_torsion_site_symmetry_4
_geom_torsion_publ_flag
Se(1) C(1) P(1) O(1) 56.9(2) 1_555 1_555 1_555 1_555 yes
Se(1) C(1) P(1) C(9) -68.5(2) 1_555 1_555 1_555 1_555 yes
Se(1) C(1) P(1) C(15) -179.6(1) 1_555 1_555 1_555 1_555 yes
Se(1) C(1) C(3) C(4) 124.3(3) 1_555 1_555 1_555 1_555 yes
Se(1) C(1) C(3) C(8) -52.1(3) 1_555 1_555 1_555 1_555 yes
P(1) C(1) Se(1) C(2) 132.3(2) 1_555 1_555 1_555 1_555 yes
P(1) C(1) C(3) C(4) -114.6(3) 1_555 1_555 1_555 1_555 yes
P(1) C(1) C(3) C(8) 69.0(3) 1_555 1_555 1_555 1_555 yes
P(1) C(9) C(10) C(11) 179.2(2) 1_555 1_555 1_555 1_555 yes
P(1) C(9) C(10) H(10) -1.3(4) 1_555 1_555 1_555 1_555 no
P(1) C(9) C(14) C(13) -179.9(2) 1_555 1_555 1_555 1_555 yes
P(1) C(9) C(14) H(14) 0.3(4) 1_555 1_555 1_555 1_555 no
P(1) C(15) C(16) C(17) -175.7(3) 1_555 1_555 1_555 1_555 yes
P(1) C(15) C(16) H(15) 3.1(5) 1_555 1_555 1_555 1_555 no
P(1) C(15) C(20) C(19) 175.8(3) 1_555 1_555 1_555 1_555 yes
P(1) C(15) C(20) H(19) -3.5(5) 1_555 1_555 1_555 1_555 no
O(1) P(1) C(1) C(3) -67.5(2) 1_555 1_555 1_555 1_555 yes
O(1) P(1) C(1) H(1) 172.2(2) 1_555 1_555 1_555 1_555 no
O(1) P(1) C(9) C(10) 39.0(3) 1_555 1_555 1_555 1_555 yes
O(1) P(1) C(9) C(14) -142.6(2) 1_555 1_555 1_555 1_555 yes
O(1) P(1) C(15) C(16) 6.9(3) 1_555 1_555 1_555 1_555 yes
O(1) P(1) C(15) C(20) -169.3(3) 1_555 1_555 1_555 1_555 yes
C(1) Se(1) C(2) H(2) 32.7(3) 1_555 1_555 1_555 1_555 no
C(1) Se(1) C(2) H(3) -85.9(3) 1_555 1_555 1_555 1_555 no
C(1) Se(1) C(2) H(4) 153.1(3) 1_555 1_555 1_555 1_555 no
C(1) P(1) C(9) C(10) 164.9(2) 1_555 1_555 1_555 1_555 yes
C(1) P(1) C(9) C(14) -16.7(3) 1_555 1_555 1_555 1_555 yes
C(1) P(1) C(15) C(16) -118.6(3) 1_555 1_555 1_555 1_555 yes
C(1) P(1) C(15) C(20) 65.2(3) 1_555 1_555 1_555 1_555 yes
C(1) C(3) C(4) C(5) -176.1(3) 1_555 1_555 1_555 1_555 yes
C(1) C(3) C(4) H(5) 4.6(5) 1_555 1_555 1_555 1_555 no
C(1) C(3) C(8) C(7) 175.8(3) 1_555 1_555 1_555 1_555 yes
C(1) C(3) C(8) H(9) -7.0(4) 1_555 1_555 1_555 1_555 no
C(2) Se(1) C(1) C(3) -102.2(2) 1_555 1_555 1_555 1_555 yes
C(2) Se(1) C(1) H(1) 18.9(2) 1_555 1_555 1_555 1_555 no
C(3) C(1) P(1) C(9) 167.1(2) 1_555 1_555 1_555 1_555 yes
C(3) C(1) P(1) C(15) 56.0(2) 1_555 1_555 1_555 1_555 yes
C(3) C(4) C(5) C(6) 0.7(5) 1_555 1_555 1_555 1_555 yes
C(3) C(4) C(5) H(6) -179.3(3) 1_555 1_555 1_555 1_555 no
C(3) C(8) C(7) C(6) -0.2(5) 1_555 1_555 1_555 1_555 yes
C(3) C(8) C(7) H(8) 178.9(3) 1_555 1_555 1_555 1_555 no
C(4) C(3) C(1) H(1) 3.7(4) 1_555 1_555 1_555 1_555 no
C(4) C(3) C(8) C(7) -0.7(4) 1_555 1_555 1_555 1_555 yes
C(4) C(3) C(8) H(9) 176.5(3) 1_555 1_555 1_555 1_555 no
C(4) C(5) C(6) C(7) -1.5(5) 1_555 1_555 1_555 1_555 yes
C(4) C(5) C(6) H(7) 178.6(3) 1_555 1_555 1_555 1_555 no
C(5) C(4) C(3) C(8) 0.4(5) 1_555 1_555 1_555 1_555 yes
C(5) C(6) C(7) C(8) 1.3(5) 1_555 1_555 1_555 1_555 yes
C(5) C(6) C(7) H(8) -177.8(3) 1_555 1_555 1_555 1_555 no
C(6) C(5) C(4) H(5) 180.0(3) 1_555 1_555 1_555 1_555 no
C(6) C(7) C(8) H(9) -177.3(3) 1_555 1_555 1_555 1_555 no
C(7) C(6) C(5) H(6) 178.5(3) 1_555 1_555 1_555 1_555 no
C(8) C(3) C(1) H(1) -172.7(3) 1_555 1_555 1_555 1_555 no
C(8) C(3) C(4) H(5) -178.9(3) 1_555 1_555 1_555 1_555 no
C(8) C(7) C(6) H(7) -178.9(3) 1_555 1_555 1_555 1_555 no
C(9) P(1) C(1) H(1) 46.8(2) 1_555 1_555 1_555 1_555 no
C(9) P(1) C(15) C(16) 129.1(3) 1_555 1_555 1_555 1_555 yes
C(9) P(1) C(15) C(20) -47.1(3) 1_555 1_555 1_555 1_555 yes
C(9) C(10) C(11) C(12) 0.8(5) 1_555 1_555 1_555 1_555 yes
C(9) C(10) C(11) H(11) 178.0(3) 1_555 1_555 1_555 1_555 no
C(9) C(14) C(13) C(12) 0.9(5) 1_555 1_555 1_555 1_555 yes
C(9) C(14) C(13) H(13) -179.8(3) 1_555 1_555 1_555 1_555 no
C(10) C(9) P(1) C(15) -81.7(2) 1_555 1_555 1_555 1_555 yes
C(10) C(9) C(14) C(13) -1.5(4) 1_555 1_555 1_555 1_555 yes
C(10) C(9) C(14) H(14) 178.7(3) 1_555 1_555 1_555 1_555 no
C(10) C(11) C(12) C(13) -1.5(5) 1_555 1_555 1_555 1_555 yes
C(10) C(11) C(12) H(12) 178.8(3) 1_555 1_555 1_555 1_555 no
C(11) C(10) C(9) C(14) 0.7(4) 1_555 1_555 1_555 1_555 yes
C(11) C(12) C(13) C(14) 0.6(5) 1_555 1_555 1_555 1_555 yes
C(11) C(12) C(13) H(13) -178.7(3) 1_555 1_555 1_555 1_555 no
C(12) C(11) C(10) H(10) -178.6(3) 1_555 1_555 1_555 1_555 no
C(12) C(13) C(14) H(14) -179.3(3) 1_555 1_555 1_555 1_555 no
C(13) C(12) C(11) H(11) -178.7(3) 1_555 1_555 1_555 1_555 no
C(14) C(9) P(1) C(15) 96.7(3) 1_555 1_555 1_555 1_555 yes
C(14) C(9) C(10) H(10) -179.9(3) 1_555 1_555 1_555 1_555 no
C(14) C(13) C(12) H(12) -179.7(3) 1_555 1_555 1_555 1_555 no
C(15) P(1) C(1) H(1) -64.3(2) 1_555 1_555 1_555 1_555 no
C(15) C(16) C(17) C(18) -0.1(6) 1_555 1_555 1_555 1_555 yes
C(15) C(16) C(17) H(16) -177.7(4) 1_555 1_555 1_555 1_555 no
C(15) C(20) C(19) C(18) -0.3(6) 1_555 1_555 1_555 1_555 yes
C(15) C(20) C(19) H(18) 179.3(4) 1_555 1_555 1_555 1_555 no
C(16) C(15) C(20) C(19) -0.4(5) 1_555 1_555 1_555 1_555 yes
C(16) C(15) C(20) H(19) -179.7(3) 1_555 1_555 1_555 1_555 no
C(16) C(17) C(18) C(19) -0.6(6) 1_555 1_555 1_555 1_555 yes
C(16) C(17) C(18) H(17) 180.0(4) 1_555 1_555 1_555 1_555 no
C(17) C(16) C(15) C(20) 0.6(5) 1_555 1_555 1_555 1_555 yes
C(17) C(18) C(19) C(20) 0.9(6) 1_555 1_555 1_555 1_555 yes
C(17) C(18) C(19) H(18) -178.8(4) 1_555 1_555 1_555 1_555 no
C(18) C(17) C(16) H(15) -178.9(4) 1_555 1_555 1_555 1_555 no
C(18) C(19) C(20) H(19) 178.9(4) 1_555 1_555 1_555 1_555 no
C(19) C(18) C(17) H(16) 177.0(4) 1_555 1_555 1_555 1_555 no
C(20) C(15) C(16) H(15) 179.4(3) 1_555 1_555 1_555 1_555 no
C(20) C(19) C(18) H(17) -179.8(4) 1_555 1_555 1_555 1_555 no
H(5) C(4) C(5) H(6) 0.0(5) 1_555 1_555 1_555 1_555 no
H(6) C(5) C(6) H(7) -1.4(6) 1_555 1_555 1_555 1_555 no
H(7) C(6) C(7) H(8) 2.1(6) 1_555 1_555 1_555 1_555 no
H(8) C(7) C(8) H(9) 1.8(5) 1_555 1_555 1_555 1_555 no
H(10) C(10) C(11) H(11) -1.4(5) 1_555 1_555 1_555 1_555 no
H(11) C(11) C(12) H(12) 1.6(5) 1_555 1_555 1_555 1_555 no
H(12) C(12) C(13) H(13) 1.0(5) 1_555 1_555 1_555 1_555 no
H(13) C(13) C(14) H(14) 0.0(5) 1_555 1_555 1_555 1_555 no
H(15) C(16) C(17) H(16) 3.5(6) 1_555 1_555 1_555 1_555 no
H(16) C(17) C(18) H(17) -2.4(7) 1_555 1_555 1_555 1_555 no
H(17) C(18) C(19) H(18) 0.6(7) 1_555 1_555 1_555 1_555 no
H(18) C(19) C(20) H(19) -1.4(7) 1_555 1_555 1_555 1_555 no
